data_2012315
loop_
_publ_author_name
'Kennedy, Alan R.'
'Kerr, William J.'
'McLaughlin, Mark'
'Pauson, Peter L.'

_publ_section_title
;
 Key tricyclic synthetic intermediates for the preparation of the
 sesquiterpenes \a- and \b-cedrene
;
_journal_issue 11
_journal_name_full 'Acta Crystallographica Section C'
_journal_page_first 1316
_journal_page_last 1318
_journal_paper_doi 10.1107/S0108270101013336
_journal_volume 57
_journal_year 2001
_chemical_formula_moiety 'C16 H24 O3'
_chemical_formula_sum 'C16 H24 O3'
_chemical_formula_weight 264.35
_chemical_name_systematic
;
(3\b,3a\b,7\b,8a\a)-(+-)-6,6-ethylenedioxy-3,8,8-trimethyl-
1,2,3,3a,4,5,6,7,8,8a-decahydro-3a,7-methanoazulen-2-one
;
_space_group_IT_number 4
_symmetry_cell_setting monoclinic
_symmetry_space_group_name_Hall 'P 2yb'
_symmetry_space_group_name_H-M 'P 1 21 1'
_audit_creation_method SHELXL97
_cell_angle_alpha 90
_cell_angle_beta 106.696(2)
_cell_angle_gamma 90
_cell_formula_units_Z 2
_cell_length_a 8.3280(3)
_cell_length_b 8.3930(3)
_cell_length_c 10.2120(4)
_cell_measurement_reflns_used 17654
_cell_measurement_temperature 150(2)
_cell_measurement_theta_max 27.48
_cell_measurement_theta_min 1.00
_cell_volume 683.70(4)
_computing_cell_refinement 'DENZO and COLLECT'
_computing_data_collection 'DENZO (Otwinowski & Minor, 1997) and COLLECT (Nonius, 1998)'
_computing_data_reduction 'DENZO and COLLECT'
_computing_molecular_graphics 'ORTEPII (Johnson, 1976)'
_computing_publication_material SHELXL97
_computing_structure_refinement 'SHELXL97 (Sheldrick, 1997)'
_computing_structure_solution 'SHELXS97 (Sheldrick, 1990)'
_diffrn_ambient_temperature 150(2)
_diffrn_measured_fraction_theta_full .995
_diffrn_measured_fraction_theta_max .995
_diffrn_measurement_device_type 'Nonius KappaCCD area-detector'
_diffrn_measurement_method '\f + \w scans to fill Ewald sphere'
_diffrn_radiation_monochromator graphite
_diffrn_radiation_source 'fine-focus sealed tube'
_diffrn_radiation_type MoK\a
_diffrn_radiation_wavelength .71073
_diffrn_reflns_av_R_equivalents .030
_diffrn_reflns_av_sigmaI/netI .028
_diffrn_reflns_limit_h_max 10
_diffrn_reflns_limit_h_min -10
_diffrn_reflns_limit_k_max 10
_diffrn_reflns_limit_k_min -10
_diffrn_reflns_limit_l_max 13
_diffrn_reflns_limit_l_min -13
_diffrn_reflns_number 5455
_diffrn_reflns_theta_full 27.45
_diffrn_reflns_theta_max 27.45
_diffrn_reflns_theta_min 3.52
_diffrn_standards_decay_% none
_diffrn_standards_number 0
_exptl_absorpt_coefficient_mu .087
_exptl_absorpt_correction_type none
_exptl_crystal_colour colourless
_exptl_crystal_density_diffrn 1.284
_exptl_crystal_density_meas ?
_exptl_crystal_density_method 'not measured'
_exptl_crystal_description 'cut fragment'
_exptl_crystal_F_000 288
_exptl_crystal_size_max .50
_exptl_crystal_size_mid .35
_exptl_crystal_size_min .10
_refine_diff_density_max .19
_refine_diff_density_min -.17
_refine_ls_extinction_method none
_refine_ls_goodness_of_fit_ref 1.068
_refine_ls_hydrogen_treatment constr
_refine_ls_matrix_type full
_refine_ls_number_parameters 175
_refine_ls_number_reflns 1667
_refine_ls_number_restraints 1
_refine_ls_restrained_S_all 1.067
_refine_ls_R_factor_all .033
_refine_ls_R_factor_gt .031
_refine_ls_shift/su_max <0.001
_refine_ls_shift/su_mean .000
_refine_ls_structure_factor_coef Fsqd
_refine_ls_weighting_details 'w = 1/[\s^2^(Fo^2^)+(0.0438P)^2^+0.1142P] where P=(Fo^2^+2Fc^2^)/3'
_refine_ls_weighting_scheme calc
_refine_ls_wR_factor_ref .080
_reflns_number_gt 1579
_reflns_number_total 1667
_reflns_threshold_expression I>2\s(I)
_cod_data_source_file gd1172.cif
_cod_data_source_block IV
_cod_depositor_comments
;
The following automatic conversions were performed:

'_exptl_crystal_density_meas' value 'not measured' was changed to '?'
- the value is perceived as not measured.

Automatic conversion script
Id: cif_fix_values 3008 2015-01-20 13:52:24Z robertas 
;
_cod_original_sg_symbol_H-M 'P 21'
_cod_database_code 2012315
_cod_database_fobs_code 2012315

loop_
_symmetry_equiv_pos_as_xyz
'x, y, z'
'-x, y+1/2, -z'

loop_
_atom_site_label
_atom_site_fract_x
_atom_site_fract_y
_atom_site_fract_z
_atom_site_U_iso_or_equiv
_atom_site_adp_type
_atom_site_calc_flag
_atom_site_refinement_flags
_atom_site_occupancy
_atom_site_disorder_assembly
_atom_site_disorder_group
_atom_site_type_symbol
O1 .48780(17) -.38785(19) .53438(12) .0344(3) Uani d . 1 . . O
O2 -.39000(14) -.31606(19) .09467(12) .0284(3) Uani d . 1 . . O
O3 -.23261(14) -.38265(16) -.04680(11) .0213(3) Uani d . 1 . . O
C1 .3698(2) -.3367(2) .44531(16) .0228(4) Uani d . 1 . . C
C2 .2414(2) -.2175(2) .46290(17) .0251(4) Uani d . 1 . . C
H2A .2696 -.1084 .4399 .030 Uiso calc R 1 . . H
H2B .2334 -.2184 .5578 .030 Uiso calc R 1 . . H
C3 .07774(19) -.2755(2) .36180(15) .0178(3) Uani d . 1 . . C
H3 .0257 -.3548 .4104 .021 Uiso calc R 1 . . H
C4 .12928(19) -.3659(2) .24538(15) .0162(3) Uani d . 1 . . C
C5 .32299(19) -.3867(2) .29559(16) .0196(3) Uani d . 1 . . C
H5 .3718 -.3053 .2466 .024 Uiso calc R 1 . . H
C6 .3965(2) -.5464(3) .27365(18) .0280(4) Uani d . 1 . . C
H6A .3591 -.6284 .3267 .042 Uiso calc R 1 . . H
H6B .5191 -.5400 .3037 .042 Uiso calc R 1 . . H
H6C .3587 -.5741 .1764 .042 Uiso calc R 1 . . H
C7 -.0616(2) -.1534(2) .28849(16) .0203(3) Uani d . 1 . . C
C8 -.1065(2) -.2061(2) .13533(16) .0182(3) Uani d . 1 . . C
H8 -.1520 -.1138 .0740 .022 Uiso calc R 1 . . H
C9 .06617(19) -.2550(2) .12185(15) .0173(3) Uani d . 1 . . C
H9A .0559 -.3118 .0349 .021 Uiso calc R 1 . . H
H9B .1406 -.1616 .1282 .021 Uiso calc R 1 . . H
C10 .0321(2) -.5234(2) .21179(16) .0194(3) Uani d . 1 . . C
H10A .0553 -.5729 .1311 .023 Uiso calc R 1 . . H
H10B .0713 -.5976 .2899 .023 Uiso calc R 1 . . H
C11 -.1575(2) -.4974(2) .18208(17) .0219(4) Uani d . 1 . . C
H11A -.2170 -.5930 .1355 .026 Uiso calc R 1 . . H
H11B -.1845 -.4855 .2699 .026 Uiso calc R 1 . . H
C12 -.22193(19) -.3511(2) .09335(15) .0189(3) Uani d . 1 . . C
C13 .0031(3) .0192(2) .2963(2) .0288(4) Uani d . 1 . . C
H13A .0422 .0527 .3922 .043 Uiso calc R 1 . . H
H13B -.0878 .0895 .2463 .043 Uiso calc R 1 . . H
H13C .0960 .0251 .2555 .043 Uiso calc R 1 . . H
C14 -.2077(2) -.1542(3) .35251(18) .0290(4) Uani d . 1 . . C
H14A -.2968 -.0835 .3002 .044 Uiso calc R 1 . . H
H14B -.1678 -.1167 .4473 .044 Uiso calc R 1 . . H
H14C -.2515 -.2627 .3509 .044 Uiso calc R 1 . . H
C15 -.5019(2) -.3494(3) -.03634(17) .0279(4) Uani d . 1 . . C
H15A -.5447 -.2496 -.0857 .034 Uiso calc R 1 . . H
H15B -.5981 -.4139 -.0282 .034 Uiso calc R 1 . . H
C16 -.3975(2) -.4416(2) -.10943(17) .0241(4) Uani d . 1 . . C
H16A -.4043 -.5577 -.0946 .029 Uiso calc R 1 . . H
H16B -.4335 -.4193 -.2088 .029 Uiso calc R 1 . . H

loop_
_atom_site_aniso_label
_atom_site_aniso_U_11
_atom_site_aniso_U_22
_atom_site_aniso_U_33
_atom_site_aniso_U_12
_atom_site_aniso_U_13
_atom_site_aniso_U_23
O1 .0298(7) .0395(8) .0240(6) .0062(6) -.0083(5) -.0033(6)
O2 .0147(5) .0452(9) .0235(6) .0015(6) .0028(4) -.0075(6)
O3 .0173(5) .0290(7) .0153(5) .0005(5) .0008(4) -.0031(5)
C1 .0195(8) .0238(9) .0216(8) -.0059(7) .0002(6) -.0012(7)
C2 .0230(8) .0283(9) .0199(8) -.0015(7) -.0003(6) -.0072(7)
C3 .0181(7) .0203(8) .0145(7) -.0012(6) .0040(6) -.0012(6)
C4 .0160(7) .0172(8) .0143(6) .0001(6) .0025(5) -.0003(6)
C5 .0159(7) .0230(8) .0181(7) -.0009(7) .0020(6) .0008(6)
C6 .0212(8) .0338(11) .0251(8) .0082(8) .0006(7) -.0033(8)
C7 .0195(8) .0232(9) .0172(8) .0013(7) .0039(6) -.0029(7)
C8 .0196(7) .0190(8) .0153(7) .0027(6) .0038(6) .0004(6)
C9 .0176(7) .0180(8) .0154(7) -.0010(6) .0035(5) .0012(6)
C10 .0214(8) .0166(8) .0181(7) -.0026(7) .0023(6) -.0001(6)
C11 .0190(8) .0234(9) .0214(8) -.0053(7) .0030(6) .0011(7)
C12 .0143(7) .0260(9) .0156(7) -.0002(7) .0032(5) -.0023(7)
C13 .0337(10) .0208(9) .0294(9) .0028(8) .0052(7) -.0049(7)
C14 .0244(9) .0423(12) .0212(8) .0052(8) .0077(7) -.0069(8)
C15 .0170(7) .0385(11) .0241(8) .0002(8) -.0009(6) -.0013(8)
C16 .0197(8) .0268(9) .0211(8) -.0026(7) -.0016(6) -.0030(7)

loop_
_atom_type_symbol
_atom_type_description
_atom_type_scat_dispersion_real
_atom_type_scat_dispersion_imag
_atom_type_scat_source
O O .0106 .0060 'International Tables Vol C Tables 4.2.6.8 and 6.1.1.4'
C C .0033 .0016 'International Tables Vol C Tables 4.2.6.8 and 6.1.1.4'
H H .0000 .0000 'International Tables Vol C Tables 4.2.6.8 and 6.1.1.4'

loop_
_geom_angle_atom_site_label_1
_geom_angle_atom_site_label_2
_geom_angle_atom_site_label_3
_geom_angle
_geom_angle_publ_flag
C15 O2 C12 109.17(12) ?
C16 O3 C12 106.70(12) ?
O1 C1 C2 126.49(16) ?
O1 C1 C5 125.11(17) ?
C2 C1 C5 108.38(13) y
C1 C2 C3 103.41(14) ?
C1 C2 H2A 111 ?
C3 C2 H2A 111 ?
C1 C2 H2B 111 ?
C3 C2 H2B 111 ?
H2A C2 H2B 109 ?
C2 C3 C7 120.43(15) y
C2 C3 C4 106.24(13) ?
C7 C3 C4 106.27(12) ?
C2 C3 H3 108 ?
C7 C3 H3 108 ?
C4 C3 H3 108 ?
C9 C4 C10 107.72(12) ?
C9 C4 C5 114.65(13) y
C10 C4 C5 113.99(14) ?
C9 C4 C3 103.05(13) ?
C10 C4 C3 110.11(13) ?
C5 C4 C3 106.73(12) ?
C6 C5 C1 113.18(14) ?
C6 C5 C4 118.35(15) y
C1 C5 C4 104.00(12) ?
C6 C5 H5 107 ?
C1 C5 H5 107 ?
C4 C5 H5 107 ?
C5 C6 H6A 110 ?
C5 C6 H6B 110 ?
H6A C6 H6B 110 ?
C5 C6 H6C 110 ?
H6A C6 H6C 110 ?
H6B C6 H6C 110 ?
C14 C7 C13 106.84(16) ?
C14 C7 C8 115.64(14) ?
C13 C7 C8 107.35(15) ?
C14 C7 C3 111.19(15) ?
C13 C7 C3 112.97(14) ?
C8 C7 C3 102.94(13) ?
C12 C8 C9 106.87(13) ?
C12 C8 C7 117.07(13) ?
C9 C8 C7 101.75(12) ?
C12 C8 H8 110 ?
C9 C8 H8 110 ?
C7 C8 H8 110 ?
C4 C9 C8 101.33(12) ?
C4 C9 H9A 112 ?
C8 C9 H9A 112 ?
C4 C9 H9B 112 ?
C8 C9 H9B 112 ?
H9A C9 H9B 109 ?
C11 C10 C4 111.55(14) ?
C11 C10 H10A 109 ?
C4 C10 H10A 109 ?
C11 C10 H10B 109 ?
C4 C10 H10B 109 ?
H10A C10 H10B 108 ?
C12 C11 C10 113.40(13) ?
C12 C11 H11A 109 ?
C10 C11 H11A 109 ?
C12 C11 H11B 109 ?
C10 C11 H11B 109 ?
H11A C11 H11B 108 ?
O3 C12 O2 105.46(12) ?
O3 C12 C11 110.74(14) ?
O2 C12 C11 109.65(13) ?
O3 C12 C8 106.26(12) ?
O2 C12 C8 111.70(14) ?
C11 C12 C8 112.74(13) ?
C7 C13 H13A 110 ?
C7 C13 H13B 110 ?
H13A C13 H13B 110 ?
C7 C13 H13C 110 ?
H13A C13 H13C 110 ?
H13B C13 H13C 110 ?
C7 C14 H14A 110 ?
C7 C14 H14B 110 ?
H14A C14 H14B 110 ?
C7 C14 H14C 110 ?
H14A C14 H14C 110 ?
H14B C14 H14C 110 ?
O2 C15 C16 104.55(13) ?
O2 C15 H15A 111 ?
C16 C15 H15A 111 ?
O2 C15 H15B 111 ?
C16 C15 H15B 111 ?
H15A C15 H15B 109 ?
O3 C16 C15 102.54(13) ?
O3 C16 H16A 111 ?
C15 C16 H16A 111 ?
O3 C16 H16B 111 ?
C15 C16 H16B 111 ?
H16A C16 H16B 109 ?

loop_
_geom_bond_atom_site_label_1
_geom_bond_atom_site_label_2
_geom_bond_site_symmetry_2
_geom_bond_distance
_geom_bond_publ_flag
O1 C1 . 1.210(2) y
O2 C15 . 1.421(2) ?
O2 C12 . 1.4341(19) ?
O3 C16 . 1.427(2) ?
O3 C12 . 1.4329(17) ?
C1 C2 . 1.513(3) y
C1 C5 . 1.524(2) y
C2 C3 . 1.533(2) ?
C2 H2A . .990 ?
C2 H2B . .990 ?
C3 C7 . 1.568(2) y
C3 C4 . 1.571(2) y
C3 H3 . 1.000 ?
C4 C9 . 1.534(2) ?
C4 C10 . 1.536(2) ?
C4 C5 . 1.556(2) y
C5 C6 . 1.517(3) ?
C5 H5 . 1.000 ?
C6 H6A . .980 ?
C6 H6B . .980 ?
C6 H6C . .980 ?
C7 C14 . 1.538(2) ?
C7 C13 . 1.539(3) ?
C7 C8 . 1.564(2) ?
C8 C12 . 1.533(2) ?
C8 C9 . 1.539(2) ?
C8 H8 . 1.000 ?
C9 H9A . .990 ?
C9 H9B . .990 ?
C10 C11 . 1.536(2) ?
C10 H10A . .990 ?
C10 H10B . .990 ?
C11 C12 . 1.529(2) ?
C11 H11A . .990 ?
C11 H11B . .990 ?
C13 H13A . .980 ?
C13 H13B . .980 ?
C13 H13C . .980 ?
C14 H14A . .980 ?
C14 H14B . .980 ?
C14 H14C . .980 ?
C15 C16 . 1.511(3) ?
C15 H15A . .990 ?
C15 H15B . .990 ?
C16 H16A . .990 ?
C16 H16B . .990 ?

loop_
_geom_torsion_atom_site_label_1
_geom_torsion_atom_site_label_2
_geom_torsion_atom_site_label_3
_geom_torsion_atom_site_label_4
_geom_torsion
_geom_torsion_publ_flag
O1 C1 C2 C3 -143.48(19) ?
C5 C1 C2 C3 34.84(18) y
C1 C2 C3 C7 -147.82(14) ?
C1 C2 C3 C4 -27.19(18) y
C2 C3 C4 C9 -110.41(14) ?
C7 C3 C4 C9 18.98(16) y
C2 C3 C4 C10 134.90(14) ?
C7 C3 C4 C10 -95.71(15) ?
C2 C3 C4 C5 10.70(18) y
C7 C3 C4 C5 140.09(14) ?
O1 C1 C5 C6 20.6(3) ?
C2 C1 C5 C6 -157.73(15) ?
O1 C1 C5 C4 150.35(18) ?
C2 C1 C5 C4 -27.99(18) y
C9 C4 C5 C6 -110.04(17) ?
C10 C4 C5 C6 14.8(2) ?
C3 C4 C5 C6 136.55(15) ?
C9 C4 C5 C1 123.41(15) ?
C10 C4 C5 C1 -111.78(15) ?
C3 C4 C5 C1 9.99(18) y
C2 C3 C7 C14 -103.72(18) ?
C4 C3 C7 C14 135.66(14) ?
C2 C3 C7 C13 16.4(2) ?
C4 C3 C7 C13 -104.21(16) ?
C2 C3 C7 C8 131.86(15) ?
C4 C3 C7 C8 11.24(16) y
C14 C7 C8 C12 -42.7(2) ?
C13 C7 C8 C12 -161.78(14) ?
C3 C7 C8 C12 78.79(16) ?
C14 C7 C8 C9 -158.70(16) ?
C13 C7 C8 C9 82.17(16) ?
C3 C7 C8 C9 -37.26(16) y
C10 C4 C9 C8 74.09(15) ?
C5 C4 C9 C8 -157.87(13) ?
C3 C4 C9 C8 -42.31(15) y
C12 C8 C9 C4 -73.32(14) ?
C7 C8 C9 C4 49.96(16) y
C9 C4 C10 C11 -59.43(16) ?
C5 C4 C10 C11 172.15(12) ?
C3 C4 C10 C11 52.25(16) ?
C4 C10 C11 C12 42.23(18) ?
C16 O3 C12 O2 -27.63(18) ?
C16 O3 C12 C11 90.91(16) ?
C16 O3 C12 C8 -146.34(13) ?
C15 O2 C12 O3 8.7(2) ?
C15 O2 C12 C11 -110.60(16) ?
C15 O2 C12 C8 123.68(16) ?
C10 C11 C12 O3 76.22(17) ?
C10 C11 C12 O2 -167.81(13) ?
C10 C11 C12 C8 -42.68(19) ?
C9 C8 C12 O3 -62.21(15) ?
C7 C8 C12 O3 -175.41(13) ?
C9 C8 C12 O2 -176.73(12) ?
C7 C8 C12 O2 70.07(18) ?
C9 C8 C12 C11 59.27(16) ?
C7 C8 C12 C11 -53.93(19) ?
C12 O2 C15 C16 12.3(2) ?
C12 O3 C16 C15 34.46(18) ?
O2 C15 C16 O3 -28.40(19) ?

loop_
_cod_related_entry_id
_cod_related_entry_database
_cod_related_entry_code
1 ChemSpider 21182004
